data_7116651
loop_
_publ_author_name
'Yuanhao Wang'
'Xiaoqiang Lei'
'Yefeng Tang'

_publ_section_title
;
 Rh(II)-catalyzed cycloadditions of 1-tosyl 1,2,3-triazoles with
 2H-azirines: switchable reactivity of Rh-azavinylcarbene as [2C]- or
 aza-[3C]-synthon
;
_journal_name_full Chem.Commun.
_journal_page_first 4507
_journal_paper_doi 10.1039/C5cc00268K
_journal_volume 51
_journal_year 2015
_chemical_formula_moiety 'C29 H24 N2 O2 S'
_chemical_formula_sum 'C29 H24 N2 O2 S'
_chemical_formula_weight 464.56
_chemical_name_systematic
;
 ?
;
_space_group_crystal_system monoclinic
_space_group_IT_number 14
_space_group_name_Hall '-P 2ybc'
_space_group_name_H-M_alt 'P 1 21/c 1'
_symmetry_space_group_name_Hall '-P 2ybc'
_symmetry_space_group_name_H-M 'P 1 21/c 1'
_atom_sites_solution_hydrogens geom
_atom_sites_solution_primary iterative
_audit_creation_date 2014-09-16
_audit_creation_method
;
  Olex2 1.2
  (compiled Apr 23 2013 17:54:37, GUI svn.r4466)
;
_audit_update_record
;
2014-11-04 deposited with the CCDC.
2015-02-09 downloaded from the CCDC.
;
_cell_angle_alpha 90
_cell_angle_beta 95.591(5)
_cell_angle_gamma 90
_cell_formula_units_Z 4
_cell_length_a 13.7344(7)
_cell_length_b 11.3573(6)
_cell_length_c 15.3726(9)
_cell_measurement_reflns_used 3901
_cell_measurement_temperature 180.01(10)
_cell_measurement_theta_max 28.8540
_cell_measurement_theta_min 3.4330
_cell_volume 2386.5(2)
_computing_cell_refinement
;
CrysAlisPro, Agilent Technologies,
Version 1.171.36.32 (release 02-08-2013 CrysAlis171 .NET)
(compiled Aug  2 2013,16:46:58)
;
_computing_data_collection
;
CrysAlisPro, Agilent Technologies,
Version 1.171.36.32 (release 02-08-2013 CrysAlis171 .NET)
(compiled Aug  2 2013,16:46:58)
;
_computing_data_reduction
;
CrysAlisPro, Agilent Technologies,
Version 1.171.36.32 (release 02-08-2013 CrysAlis171 .NET)
(compiled Aug  2 2013,16:46:58)
;
_computing_molecular_graphics
;
O. V. Dolomanov, L. J. Bourhis, R. J. Gildea, J. A. K. Howard and H. Puschmann,
OLEX2: a complete structure solution, refinement and analysis program.
J. Appl. Cryst. (2009). 42, 339-341.
;
_computing_publication_material
;
O. V. Dolomanov, L. J. Bourhis, R. J. Gildea, J. A. K. Howard and H. Puschmann,
OLEX2: a complete structure solution, refinement and analysis program.
J. Appl. Cryst. (2009). 42, 339-341.
;
_computing_structure_refinement
;
XL, G.M. Sheldrick, Acta Cryst.
(2008). A64, 112-122
;
_computing_structure_solution 'SUPERFLIP, J. Appl. Cryst. (2007) 40, 786-790'
_diffrn_ambient_temperature 180.01(10)
_diffrn_detector_area_resol_mean 10.3914
_diffrn_measured_fraction_theta_full 0.9945
_diffrn_measured_fraction_theta_max 0.8562
_diffrn_measurement_details
;
  1 omega  -16.00    9.00   1.0000    1.6500
omega____ theta____ kappa____ phi______ frames
    -      -11.6392   38.0000  -60.0000 25

  2 omega  -20.00    5.00   1.0000    1.6500
omega____ theta____ kappa____ phi______ frames
    -      -11.6392  -99.0000   30.0000 25

  3 omega  -90.00  -28.00   1.0000    1.6500
omega____ theta____ kappa____ phi______ frames
    -      -11.6392  -77.0000  120.0000 62

  4 omega   -6.00   21.00   1.0000    1.6500
omega____ theta____ kappa____ phi______ frames
    -      -11.6392  -77.0000  120.0000 27

  5 omega  -74.00   18.00   1.0000    1.6500
omega____ theta____ kappa____ phi______ frames
    -      -11.6392  -57.0000  150.0000 92
;
_diffrn_measurement_device_type 'SuperNova, Dual, Cu at zero, Atlas'
_diffrn_measurement_method '\w scans'
_diffrn_orient_matrix_UB_11 -0.0509707000
_diffrn_orient_matrix_UB_12 0.0002067000
_diffrn_orient_matrix_UB_13 0.0042127000
_diffrn_orient_matrix_UB_21 0.0096451000
_diffrn_orient_matrix_UB_22 -0.0064692000
_diffrn_orient_matrix_UB_23 0.0459339000
_diffrn_orient_matrix_UB_31 0.0012054000
_diffrn_orient_matrix_UB_32 0.0621004000
_diffrn_orient_matrix_UB_33 0.0047835000
_diffrn_radiation_monochromator mirror
_diffrn_radiation_type 'Mo K\a'
_diffrn_radiation_wavelength 0.7107
_diffrn_reflns_av_R_equivalents 0.0322
_diffrn_reflns_av_unetI/netI 0.0375
_diffrn_reflns_Laue_measured_fraction_full 0.996
_diffrn_reflns_Laue_measured_fraction_max 0.996
_diffrn_reflns_limit_h_max 13
_diffrn_reflns_limit_h_min -16
_diffrn_reflns_limit_k_max 13
_diffrn_reflns_limit_k_min -14
_diffrn_reflns_limit_l_max 18
_diffrn_reflns_limit_l_min -18
_diffrn_reflns_number 12465
_diffrn_reflns_point_group_measured_fraction_full 0.996
_diffrn_reflns_point_group_measured_fraction_max 0.996
_diffrn_reflns_theta_full 25.242
_diffrn_reflns_theta_max 26.019
_diffrn_reflns_theta_min 2.922
_diffrn_source 'SuperNova (Mo) X-ray Source'
_exptl_absorpt_coefficient_mu 0.165
_exptl_absorpt_correction_T_max 1.00000
_exptl_absorpt_correction_T_min 0.70282
_exptl_absorpt_correction_type multi-scan
_exptl_absorpt_process_details
;
CrysAlisPro, Agilent Technologies,
Version 1.171.36.32 (release 02-08-2013 CrysAlis171 .NET)
(compiled Aug  2 2013,16:46:58)
Empirical absorption correction using spherical harmonics,
 implemented in SCALE3 ABSPACK scaling algorithm.
;
_exptl_crystal_density_diffrn 1.293
_exptl_crystal_F_000 976
_exptl_crystal_size_max 0.2
_exptl_crystal_size_mid 0.2
_exptl_crystal_size_min 0.1
_refine_diff_density_max 0.177
_refine_diff_density_min -0.389
_refine_diff_density_rms 0.047
_refine_ls_extinction_method none
_refine_ls_goodness_of_fit_ref 1.053
_refine_ls_hydrogen_treatment constr
_refine_ls_matrix_type full
_refine_ls_number_parameters 308
_refine_ls_number_reflns 4665
_refine_ls_number_restraints 0
_refine_ls_restrained_S_all 1.053
_refine_ls_R_factor_all 0.0607
_refine_ls_R_factor_gt 0.0433
_refine_ls_shift/su_max 0.004
_refine_ls_shift/su_mean 0.001
_refine_ls_structure_factor_coef Fsqd
_refine_ls_weighting_details 'w=1/[\s^2^(Fo^2^)+(0.0519P)^2^+0.4769P] where P=(Fo^2^+2Fc^2^)/3'
_refine_ls_weighting_scheme calc
_refine_ls_wR_factor_gt 0.1035
_refine_ls_wR_factor_ref 0.1150
_reflns_Friedel_coverage 0.000
_reflns_number_gt 3611
_reflns_number_total 4665
_reflns_threshold_expression 'I > 2\s(I)'
_cod_data_source_file c5cc00268k2.cif
_cod_data_source_block exp_4057
_cod_database_code 7116651
_chemical_oxdiff_formula C19H24O2N2S1
_reflns_odcompleteness_completeness 99.45
_reflns_odcompleteness_iscentric 1
_reflns_odcompleteness_theta 25.97
_olex2_refinement_description
;
1. Fixed Uiso
 At 1.2 times of:
  All C(H) groups
 At 1.5 times of:
  All C(H,H,H) groups
2.a Ternary CH refined with riding coordinates:
 C4(H4)
2.b Aromatic/amide H refined with riding coordinates:
 C1(H1), C6(H6), C7(H7), C8(H8), C9(H9), C10(H10), C12(H12), C13(H13),
 C14(H14), C15(H15), C16(H16), C18(H18), C19(H19), C20(H20), C21(H21), C22(H22),
  C24(H24), C25(H25), C27(H27), C28(H28)
2.c Idealised Me refined as rotating group:
 C29(H29a,H29b,H29c)
;
_shelx_estimated_absorpt_t_max 0.984
_shelx_estimated_absorpt_t_min 0.968
_shelx_space_group_comment
;
The symmetry employed for this shelxl refinement is uniquely defined
by the following loop, which should always be used as a source of
symmetry information in preference to the above space-group names.
They are only intended as comments.
;
_shelxl_version_number 2013-3

loop_
_space_group_symop_operation_xyz
'x, y, z'
'-x, y+1/2, -z+1/2'
'-x, -y, -z'
'x, -y-1/2, z-1/2'

loop_
_atom_site_label
_atom_site_type_symbol
_atom_site_fract_x
_atom_site_fract_y
_atom_site_fract_z
_atom_site_U_iso_or_equiv
_atom_site_adp_type
_atom_site_occupancy
_atom_site_site_symmetry_order
_atom_site_calc_flag
_atom_site_refinement_flags_posn
_atom_site_refinement_flags_adp
C1 C 0.21634(13) 0.71664(15) 0.54928(11) 0.0319(4) Uani 1 1 d . .
H1 H 0.2210 0.6771 0.4954 0.038 Uiso 1 1 calc R U
C2 C 0.13186(13) 0.76641(14) 0.56635(11) 0.0291(4) Uani 1 1 d . .
C3 C 0.19923(13) 0.84589(14) 0.69771(11) 0.0298(4) Uani 1 1 d . .
C4 C 0.27584(13) 0.74894(14) 0.70160(10) 0.0299(4) Uani 1 1 d . .
H4 H 0.3368 0.7787 0.7354 0.036 Uiso 1 1 calc R U
C5 C 0.04164(13) 0.75354(14) 0.50710(11) 0.0292(4) Uani 1 1 d . .
C6 C 0.02541(14) 0.65544(16) 0.45265(12) 0.0384(4) Uani 1 1 d . .
H6 H 0.0707 0.5920 0.4572 0.046 Uiso 1 1 calc R U
C7 C -0.05586(15) 0.64998(18) 0.39226(13) 0.0463(5) Uani 1 1 d . .
H7 H -0.0656 0.5832 0.3552 0.056 Uiso 1 1 calc R U
C8 C -0.12291(15) 0.74076(18) 0.38542(13) 0.0443(5) Uani 1 1 d . .
H8 H -0.1781 0.7371 0.3431 0.053 Uiso 1 1 calc R U
C9 C -0.10953(14) 0.83659(17) 0.44007(12) 0.0400(5) Uani 1 1 d . .
H9 H -0.1560 0.8988 0.4360 0.048 Uiso 1 1 calc R U
C10 C -0.02860(13) 0.84267(15) 0.50090(12) 0.0335(4) Uani 1 1 d . .
H10 H -0.0207 0.9085 0.5390 0.040 Uiso 1 1 calc R U
C11 C 0.20216(14) 0.93673(14) 0.76720(11) 0.0333(4) Uani 1 1 d . .
C12 C 0.12604(15) 1.01763(15) 0.76736(12) 0.0400(5) Uani 1 1 d . .
H12 H 0.0739 1.0151 0.7220 0.048 Uiso 1 1 calc R U
C13 C 0.12512(18) 1.10140(17) 0.83228(13) 0.0484(5) Uani 1 1 d . .
H13 H 0.0726 1.1560 0.8313 0.058 Uiso 1 1 calc R U
C14 C 0.20024(19) 1.10592(17) 0.89843(13) 0.0517(6) Uani 1 1 d . .
H14 H 0.1998 1.1637 0.9430 0.062 Uiso 1 1 calc R U
C15 C 0.27588(18) 1.02651(18) 0.89969(14) 0.0541(6) Uani 1 1 d . .
H15 H 0.3278 1.0295 0.9453 0.065 Uiso 1 1 calc R U
C16 C 0.27668(16) 0.94209(17) 0.83469(12) 0.0443(5) Uani 1 1 d . .
H16 H 0.3290 0.8872 0.8364 0.053 Uiso 1 1 calc R U
C17 C 0.24290(12) 0.63789(14) 0.74625(10) 0.0287(4) Uani 1 1 d . .
C18 C 0.16433(14) 0.63995(16) 0.79627(12) 0.0373(4) Uani 1 1 d . .
H18 H 0.1285 0.7108 0.8012 0.045 Uiso 1 1 calc R U
C19 C 0.13776(15) 0.53945(16) 0.83910(13) 0.0422(5) Uani 1 1 d . .
H19 H 0.0839 0.5418 0.8734 0.051 Uiso 1 1 calc R U
C20 C 0.18894(14) 0.43627(16) 0.83233(12) 0.0382(4) Uani 1 1 d . .
H20 H 0.1699 0.3672 0.8612 0.046 Uiso 1 1 calc R U
C21 C 0.26777(15) 0.43357(16) 0.78356(12) 0.0405(5) Uani 1 1 d . .
H21 H 0.3038 0.3627 0.7794 0.049 Uiso 1 1 calc R U
C22 C 0.29471(14) 0.53386(15) 0.74058(12) 0.0362(4) Uani 1 1 d . .
H22 H 0.3491 0.5313 0.7069 0.043 Uiso 1 1 calc R U
C23 C 0.40705(12) 0.91759(17) 0.58258(11) 0.0337(4) Uani 1 1 d . .
C24 C 0.44479(15) 0.97427(19) 0.65845(13) 0.0469(5) Uani 1 1 d . .
H24 H 0.4729 0.9298 0.7069 0.056 Uiso 1 1 calc R U
C25 C 0.44142(15) 1.09498(19) 0.66322(13) 0.0492(5) Uani 1 1 d . .
H25 H 0.4665 1.1331 0.7157 0.059 Uiso 1 1 calc R U
C26 C 0.40218(13) 1.16255(17) 0.59305(12) 0.0394(5) Uani 1 1 d . .
C27 C 0.36641(14) 1.10337(17) 0.51730(12) 0.0407(5) Uani 1 1 d . .
H27 H 0.3401 1.1479 0.4682 0.049 Uiso 1 1 calc R U
C28 C 0.36787(13) 0.98273(17) 0.51119(12) 0.0363(4) Uani 1 1 d . .
H28 H 0.3424 0.9445 0.4589 0.044 Uiso 1 1 calc R U
C29 C 0.39908(16) 1.29423(19) 0.59886(15) 0.0524(6) Uani 1 1 d . .
H29A H 0.4291 1.3285 0.5494 0.079 Uiso 1 1 calc R U
H29B H 0.4351 1.3199 0.6537 0.079 Uiso 1 1 calc R U
H29C H 0.3309 1.3204 0.5972 0.079 Uiso 1 1 calc R U
N1 N 0.29784(11) 0.72322(13) 0.61149(9) 0.0325(3) Uani 1 1 d . .
N2 N 0.12990(11) 0.84774(12) 0.63528(9) 0.0304(3) Uani 1 1 d . .
O1 O 0.47772(10) 0.72142(13) 0.64486(9) 0.0510(4) Uani 1 1 d . .
O2 O 0.40292(9) 0.72368(12) 0.49102(8) 0.0434(3) Uani 1 1 d . .
S1 S 0.40521(3) 0.76332(4) 0.57933(3) 0.03599(15) Uani 1 1 d . .

loop_
_atom_site_aniso_label
_atom_site_aniso_U_11
_atom_site_aniso_U_22
_atom_site_aniso_U_33
_atom_site_aniso_U_23
_atom_site_aniso_U_13
_atom_site_aniso_U_12
C1 0.0366(10) 0.0338(9) 0.0261(9) -0.0004(7) 0.0068(8) -0.0017(8)
C2 0.0357(10) 0.0250(8) 0.0273(9) 0.0009(7) 0.0067(7) -0.0005(7)
C3 0.0370(10) 0.0263(8) 0.0271(9) 0.0025(7) 0.0079(8) -0.0046(8)
C4 0.0321(9) 0.0333(9) 0.0245(9) -0.0012(7) 0.0038(7) -0.0025(8)
C5 0.0327(10) 0.0302(9) 0.0259(9) 0.0015(7) 0.0092(7) -0.0015(7)
C6 0.0390(11) 0.0356(10) 0.0410(11) -0.0065(8) 0.0056(9) 0.0036(8)
C7 0.0474(12) 0.0510(12) 0.0400(11) -0.0135(9) 0.0012(9) -0.0044(10)
C8 0.0385(11) 0.0589(13) 0.0349(11) 0.0010(9) 0.0011(9) -0.0049(10)
C9 0.0356(10) 0.0448(11) 0.0401(11) 0.0075(9) 0.0066(9) 0.0042(9)
C10 0.0379(10) 0.0303(9) 0.0337(10) 0.0000(7) 0.0109(8) 0.0002(8)
C11 0.0452(11) 0.0284(8) 0.0271(9) 0.0026(7) 0.0076(8) -0.0057(8)
C12 0.0543(12) 0.0338(9) 0.0322(10) -0.0014(8) 0.0062(9) 0.0025(9)
C13 0.0721(15) 0.0334(10) 0.0406(11) -0.0013(9) 0.0106(11) 0.0058(10)
C14 0.0891(17) 0.0311(10) 0.0356(11) -0.0062(8) 0.0095(11) -0.0068(11)
C15 0.0740(16) 0.0482(12) 0.0377(12) -0.0096(9) -0.0060(11) -0.0071(12)
C16 0.0553(13) 0.0401(10) 0.0364(11) -0.0032(8) -0.0007(9) 0.0027(10)
C17 0.0315(9) 0.0311(9) 0.0230(8) -0.0003(7) 0.0006(7) -0.0018(7)
C18 0.0402(11) 0.0336(9) 0.0395(11) 0.0037(8) 0.0107(9) 0.0028(8)
C19 0.0444(11) 0.0421(11) 0.0417(11) 0.0056(8) 0.0129(9) -0.0045(9)
C20 0.0504(12) 0.0320(9) 0.0311(10) 0.0050(8) -0.0015(9) -0.0080(9)
C21 0.0511(12) 0.0310(9) 0.0387(11) 0.0004(8) 0.0016(9) 0.0065(9)
C22 0.0373(10) 0.0393(10) 0.0324(10) 0.0005(8) 0.0064(8) 0.0036(9)
C23 0.0247(9) 0.0478(11) 0.0285(9) 0.0036(8) 0.0024(7) -0.0036(8)
C24 0.0467(12) 0.0603(13) 0.0318(11) 0.0083(9) -0.0068(9) -0.0113(10)
C25 0.0504(13) 0.0599(13) 0.0363(11) -0.0067(10) -0.0008(9) -0.0185(11)
C26 0.0285(10) 0.0501(11) 0.0409(11) -0.0041(9) 0.0093(8) -0.0058(9)
C27 0.0381(11) 0.0491(11) 0.0342(10) 0.0037(9) 0.0001(8) 0.0037(9)
C28 0.0333(10) 0.0473(11) 0.0278(9) -0.0019(8) 0.0001(8) 0.0000(9)
C29 0.0451(13) 0.0501(12) 0.0639(14) -0.0113(11) 0.0142(11) -0.0023(10)
N1 0.0305(8) 0.0386(8) 0.0293(8) 0.0016(6) 0.0083(6) -0.0008(7)
N2 0.0363(8) 0.0281(7) 0.0273(8) -0.0005(6) 0.0056(6) 0.0002(6)
O1 0.0346(8) 0.0646(9) 0.0534(9) 0.0182(7) 0.0027(6) 0.0090(7)
O2 0.0419(8) 0.0511(8) 0.0398(8) -0.0020(6) 0.0171(6) 0.0030(6)
S1 0.0278(3) 0.0460(3) 0.0351(3) 0.0065(2) 0.00755(19) 0.0031(2)

loop_
_atom_type_symbol
_atom_type_description
_atom_type_scat_dispersion_real
_atom_type_scat_dispersion_imag
_atom_type_scat_source
C C 0.0033 0.0016 'International Tables Vol C Tables 4.2.6.8 and 6.1.1.4'
H H 0.0000 0.0000 'International Tables Vol C Tables 4.2.6.8 and 6.1.1.4'
N N 0.0061 0.0033 'International Tables Vol C Tables 4.2.6.8 and 6.1.1.4'
O O 0.0106 0.0060 'International Tables Vol C Tables 4.2.6.8 and 6.1.1.4'
S S 0.1246 0.1234 'International Tables Vol C Tables 4.2.6.8 and 6.1.1.4'

loop_
_geom_angle_atom_site_label_1
_geom_angle_atom_site_label_2
_geom_angle_atom_site_label_3
_geom_angle
C2 C1 H1 120.2
C2 C1 N1 119.56(15)
N1 C1 H1 120.2
C1 C2 C5 122.00(15)
C1 C2 N2 120.32(16)
N2 C2 C5 117.01(14)
C11 C3 C4 120.37(16)
N2 C3 C4 120.07(14)
N2 C3 C11 119.54(16)
C3 C4 H4 108.4
C3 C4 C17 112.47(14)
C17 C4 H4 108.4
N1 C4 C3 108.10(13)
N1 C4 H4 108.4
N1 C4 C17 110.83(13)
C6 C5 C2 121.68(16)
C10 C5 C2 120.33(15)
C10 C5 C6 117.92(17)
C5 C6 H6 119.7
C7 C6 C5 120.61(17)
C7 C6 H6 119.7
C6 C7 H7 119.8
C8 C7 C6 120.47(18)
C8 C7 H7 119.8
C7 C8 H8 120.1
C9 C8 C7 119.74(19)
C9 C8 H8 120.1
C8 C9 H9 119.9
C8 C9 C10 120.20(18)
C10 C9 H9 119.9
C5 C10 H10 119.5
C9 C10 C5 120.99(16)
C9 C10 H10 119.5
C12 C11 C3 119.53(17)
C16 C11 C3 122.42(17)
C16 C11 C12 118.01(17)
C11 C12 H12 119.5
C13 C12 C11 121.1(2)
C13 C12 H12 119.5
C12 C13 H13 120.0
C14 C13 C12 120.1(2)
C14 C13 H13 120.0
C13 C14 H14 120.1
C15 C14 C13 119.78(18)
C15 C14 H14 120.1
C14 C15 H15 119.9
C14 C15 C16 120.2(2)
C16 C15 H15 119.9
C11 C16 H16 119.6
C15 C16 C11 120.9(2)
C15 C16 H16 119.6
C18 C17 C4 121.14(15)
C22 C17 C4 119.99(15)
C22 C17 C18 118.80(16)
C17 C18 H18 119.8
C19 C18 C17 120.40(17)
C19 C18 H18 119.8
C18 C19 H19 119.8
C20 C19 C18 120.40(18)
C20 C19 H19 119.8
C19 C20 H20 120.2
C19 C20 C21 119.68(17)
C21 C20 H20 120.2
C20 C21 H21 119.9
C20 C21 C22 120.16(17)
C22 C21 H21 119.9
C17 C22 H22 119.7
C21 C22 C17 120.55(17)
C21 C22 H22 119.7
C24 C23 C28 120.11(18)
C24 C23 S1 119.39(14)
C28 C23 S1 120.46(14)
C23 C24 H24 120.1
C25 C24 C23 119.73(18)
C25 C24 H24 120.1
C24 C25 H25 119.3
C24 C25 C26 121.49(18)
C26 C25 H25 119.3
C25 C26 C27 117.48(18)
C25 C26 C29 121.07(18)
C27 C26 C29 121.45(18)
C26 C27 H27 118.9
C28 C27 C26 122.17(18)
C28 C27 H27 118.9
C23 C28 H28 120.5
C27 C28 C23 118.99(17)
C27 C28 H28 120.5
C26 C29 H29A 109.5
C26 C29 H29B 109.5
C26 C29 H29C 109.5
H29A C29 H29B 109.5
H29A C29 H29C 109.5
H29B C29 H29C 109.5
C1 N1 C4 115.35(14)
C1 N1 S1 118.94(11)
C4 N1 S1 119.55(12)
C3 N2 C2 118.97(15)
N1 S1 C23 106.01(8)
O1 S1 C23 107.82(9)
O1 S1 N1 106.07(8)
O1 S1 O2 121.01(9)
O2 S1 C23 109.95(8)
O2 S1 N1 104.96(8)

loop_
_geom_bond_atom_site_label_1
_geom_bond_atom_site_label_2
_geom_bond_distance
C1 H1 0.9500
C1 C2 1.339(2)
C1 N1 1.402(2)
C2 C5 1.472(2)
C2 N2 1.408(2)
C3 C4 1.520(2)
C3 C11 1.483(2)
C3 N2 1.285(2)
C4 H4 1.0000
C4 C17 1.525(2)
C4 N1 1.476(2)
C5 C6 1.398(2)
C5 C10 1.395(2)
C6 H6 0.9500
C6 C7 1.382(3)
C7 H7 0.9500
C7 C8 1.380(3)
C8 H8 0.9500
C8 C9 1.376(3)
C9 H9 0.9500
C9 C10 1.383(3)
C10 H10 0.9500
C11 C12 1.392(3)
C11 C16 1.386(3)
C12 H12 0.9500
C12 C13 1.380(3)
C13 H13 0.9500
C13 C14 1.377(3)
C14 H14 0.9500
C14 C15 1.374(3)
C15 H15 0.9500
C15 C16 1.386(3)
C16 H16 0.9500
C17 C18 1.385(2)
C17 C22 1.386(2)
C18 H18 0.9500
C18 C19 1.384(2)
C19 H19 0.9500
C19 C20 1.376(3)
C20 H20 0.9500
C20 C21 1.376(3)
C21 H21 0.9500
C21 C22 1.385(3)
C22 H22 0.9500
C23 C24 1.388(3)
C23 C28 1.388(2)
C23 S1 1.753(2)
C24 H24 0.9500
C24 C25 1.374(3)
C25 H25 0.9500
C25 C26 1.389(3)
C26 C27 1.392(3)
C26 C29 1.499(3)
C27 H27 0.9500
C27 C28 1.374(3)
C28 H28 0.9500
C29 H29A 0.9800
C29 H29B 0.9800
C29 H29C 0.9800
N1 S1 1.6639(14)
O1 S1 1.4274(14)
O2 S1 1.4277(13)
